data_2204427
loop_
_publ_author_name
'Luis Nunez'
'Jesse D. Brown'
'Adam M. Donnelly'
'Christine R. Whitlock'
'Allison J. Dobson'

_publ_section_title
;
 1,4-Dibenzylpiperazine-2,5-dione
;
_journal_issue 11
_journal_name_full 'Acta Crystallographica Section E'
_journal_page_first o2076
_journal_page_last o2078
_journal_paper_doi 10.1107/S1600536804026194
_journal_volume 60
_journal_year 2004
_chemical_formula_iupac 'C18 H18 N2 O2'
_chemical_formula_moiety 'C18 H18 N2 O2'
_chemical_formula_sum 'C18 H18 N2 O2'
_chemical_formula_weight 294.35
_space_group_IT_number 15
_symmetry_cell_setting monoclinic
_symmetry_space_group_name_Hall '-C 2yc'
_symmetry_space_group_name_H-M 'C 1 2/c 1'
_cell_angle_alpha 90
_cell_angle_beta 91.50(5)
_cell_angle_gamma 90
_cell_formula_units_Z 4
_cell_length_a 11.829(9)
_cell_length_b 4.482(3)
_cell_length_c 27.910(10)
_cell_measurement_reflns_used 16
_cell_measurement_temperature 298(2)
_cell_measurement_theta_max 9.4
_cell_measurement_theta_min 5.7
_cell_volume 1479.2(16)
_computing_cell_refinement WinAFC
_computing_data_collection 'WinAFC (Rigaku/MSC and Rigaku, 2001)'
_computing_data_reduction 'CrystalStructure (Rigaku/MSC, 2003)'
_computing_molecular_graphics 'ORTEPIII (Burnett & Johnson, 1996)'
_computing_publication_material CrystalStructure
_computing_structure_refinement 'CRYSTALS (Betteridge et al., 2003)'
_computing_structure_solution 'SIR92 (Altomare et al., 1993)'
_diffrn_measured_fraction_theta_full 0.9995
_diffrn_measured_fraction_theta_max 0.9995
_diffrn_measurement_device_type 'Rigaku AFC-7S'
_diffrn_measurement_method \w
_diffrn_radiation_type MoK\a
_diffrn_radiation_wavelength 0.7107
_diffrn_reflns_av_R_equivalents 0.146
_diffrn_reflns_limit_h_max 15
_diffrn_reflns_limit_h_min -15
_diffrn_reflns_limit_k_max 5
_diffrn_reflns_limit_k_min 0
_diffrn_reflns_limit_l_max 36
_diffrn_reflns_limit_l_min -36
_diffrn_reflns_number 7672
_diffrn_reflns_theta_full 27.50
_diffrn_reflns_theta_max 27.50
_diffrn_standards_decay_% 1.50
_diffrn_standards_interval_count 150
_diffrn_standards_number 3
_exptl_absorpt_coefficient_mu 0.087
_exptl_absorpt_correction_T_max 0.991
_exptl_absorpt_correction_T_min 0.976
_exptl_absorpt_correction_type psi-scan
_exptl_absorpt_process_details '(North et al., 1968)'
_exptl_crystal_colour colorless
_exptl_crystal_density_diffrn 1.322
_exptl_crystal_density_method 'not measured'
_exptl_crystal_description plate
_exptl_crystal_F_000 624.00
_exptl_crystal_size_max 0.15
_exptl_crystal_size_mid 0.10
_exptl_crystal_size_min 0.10
_refine_diff_density_max 0.28
_refine_diff_density_min -0.39
_refine_ls_extinction_method none
_refine_ls_goodness_of_fit_ref 1.168
_refine_ls_hydrogen_treatment refall
_refine_ls_number_parameters 116
_refine_ls_number_reflns 1187
_refine_ls_R_factor_gt 0.0670
_refine_ls_shift/su_max 0.0000
_refine_ls_structure_factor_coef Fsqd
_refine_ls_weighting_details
;
    Chebychev polynomial with 3 parameters (Carruthers & Watkin, 1979)
    613.5580    846.4320    246.6090
;
_refine_ls_weighting_scheme calc
_refine_ls_wR_factor_ref 0.0940
_reflns_number_gt 1042
_reflns_number_total 1705
_reflns_threshold_expression F^2^>2\s(F^2^)
_cod_data_source_file ac6126.cif
_cod_data_source_block I
_cod_original_cell_volume 1479.0(16)
_cod_original_sg_symbol_H-M 'C 2/c'
_cod_database_code 2204427
_cod_database_fobs_code 2204427

loop_
_symmetry_equiv_pos_as_xyz
x,y,z
-x,-y,-z
x+1/2,y+1/2,z
-x+1/2,-y+1/2,-z
-x,y,-z+1/2
x,-y,z+1/2
-x+1/2,y+1/2,-z+1/2
x+1/2,-y+1/2,z+1/2

loop_
_atom_site_label
_atom_site_fract_x
_atom_site_fract_y
_atom_site_fract_z
_atom_site_U_iso_or_equiv
_atom_site_adp_type
_atom_site_calc_flag
_atom_site_occupancy
_atom_site_type_symbol
O1 0.93720(10) 0.1200(4) 0.55204(6) 0.0602(5) Uani d 1.00 O
N1 0.74840(10) 0.0613(4) 0.54030(6) 0.0431(4) Uani d 1.00 N
C1 0.6997(2) 0.0438(5) 0.62570(7) 0.0471(5) Uani d 1.00 C
C2 0.7768(2) 0.1989(6) 0.65485(8) 0.0592(7) Uani d 1.00 C
C3 0.7422(2) 0.3564(7) 0.69384(9) 0.0710(8) Uani d 1.00 C
C4 0.6290(3) 0.3651(7) 0.70469(9) 0.0728(8) Uani d 1.00 C
C5 0.5524(2) 0.2155(8) 0.67630(10) 0.0781(9) Uani d 1.00 C
C6 0.5866(2) 0.0546(6) 0.63704(9) 0.0637(7) Uani d 1.00 C
C7 0.7376(2) -0.1284(5) 0.58261(8) 0.0533(6) Uani d 1.00 C
C8 0.84930(10) 0.1725(5) 0.52866(7) 0.0429(5) Uani d 1.00 C
C9 0.85780(10) 0.3645(6) 0.48560(8) 0.0471(6) Uani d 1.00 C
H2 0.8547 0.1961 0.64741 0.071 Uiso c 1.00 H
H3 0.7961 0.4592 0.71356 0.085 Uiso c 1.00 H
H4 0.6047 0.4745 0.73169 0.087 Uiso c 1.00 H
H5 0.4746 0.2220 0.6838 0.094 Uiso c 1.00 H
H6 0.5319 -0.0473 0.61759 0.077 Uiso c 1.00 H
H7 0.6839 -0.2809 0.57565 0.064 Uiso c 1.00 H
H8 0.8091 -0.2162 0.58997 0.064 Uiso c 1.00 H
H9 0.905(2) 0.261(6) 0.4620(10) 0.070 Uiso c 1.00 H
H10 0.887(2) 0.553(6) 0.4960(10) 0.068 Uiso c 1.00 H

loop_
_atom_site_aniso_label
_atom_site_aniso_U_11
_atom_site_aniso_U_22
_atom_site_aniso_U_33
_atom_site_aniso_U_12
_atom_site_aniso_U_13
_atom_site_aniso_U_23
O1 0.0370(7) 0.0730(10) 0.0700(10) 0.0046(8) -0.0059(7) 0.0018(8)
N1 0.0318(8) 0.0432(9) 0.0542(9) 0.0006(7) -0.0008(7) -0.0002(8)
C1 0.0460(10) 0.0420(10) 0.0540(10) -0.0036(9) 0.0001(9) 0.0122(9)
C2 0.0530(10) 0.0650(10) 0.0600(10) -0.0100(10) 0.0000(10) 0.0080(10)
C3 0.084(2) 0.072(2) 0.0570(10) -0.0210(10) -0.0020(10) -0.0010(10)
C4 0.089(2) 0.069(2) 0.0610(10) 0.000(2) 0.0190(10) 0.0000(10)
C5 0.0590(10) 0.098(2) 0.077(2) 0.004(2) 0.0140(10) 0.004(2)
C6 0.0490(10) 0.075(2) 0.0670(10) -0.0090(10) 0.0030(10) 0.0020(10)
C7 0.0540(10) 0.0420(10) 0.0640(10) 0.0010(10) 0.0020(10) 0.0040(10)
C8 0.0319(9) 0.0420(10) 0.0550(10) 0.0036(8) -0.0006(7) -0.0095(9)
C9 0.0246(8) 0.0500(10) 0.0660(10) -0.0024(9) -0.0006(8) -0.0020(10)

loop_
_atom_type_symbol
_atom_type_description
_atom_type_scat_dispersion_real
_atom_type_scat_dispersion_imag
_atom_type_scat_source
C C 0.003 0.002
;
International Tables for Crystallography
(1992, Vol. C, Tables 4.2.6.8 and 6.1.1.4)
;
H H 0.000 0.000
;
International Tables for Crystallography
(1992, Vol. C, Table 6.1.1.4)
;
N N 0.006 0.003
;
International Tables for Crystallography
(1992, Vol. C, Tables 4.2.6.8 and 6.1.1.4)
;
O O 0.011 0.006
;
International Tables for Crystallography
(1992, Vol. C, Tables 4.2.6.8 and 6.1.1.4)
;

loop_
_geom_angle_atom_site_label_1
_geom_angle_atom_site_label_2
_geom_angle_atom_site_label_3
_geom_angle
_geom_angle_publ_flag
C7 N1 C8 120.6(2) yes
C2 C1 C6 118.1(2) yes
C2 C1 C7 121.2(2) yes
C6 C1 C7 120.7(2) yes
C3 C2 H2 119.5 no
C3 C2 C1 121.2(2) yes
H2 C2 C1 119.3 no
C4 C3 H3 119.9 no
C4 C3 C2 120.0(2) yes
H3 C3 C2 120.1 no
C5 C4 H4 120.3 no
C5 C4 C3 119.4(3) yes
H4 C4 C3 120.3 no
C6 C5 H5 119.8 no
C6 C5 C4 120.9(3) yes
H5 C5 C4 119.2 no
H6 C6 C1 120.0 no
H6 C6 C5 119.7 no
C1 C6 C5 120.3(2) yes
H7 C7 H8 109.5 no
H7 C7 N1 109.0 no
H7 C7 C1 108.7 no
H8 C7 N1 108.6 no
H8 C7 C1 108.7 no
N1 C7 C1 112.4(2) yes
C9 C8 O1 117.7(2) yes
C9 C8 N1 119.4(2) yes
O1 C8 N1 122.9(2) yes
H9 C9 H10 114 no
H9 C9 C8 108 no
H10 C9 C8 107 no

loop_
_geom_bond_atom_site_label_1
_geom_bond_atom_site_label_2
_geom_bond_distance
_geom_bond_publ_flag
O1 C8 1.235(2) yes
N1 C7 1.463(3) yes
N1 C8 1.341(2) yes
C1 C2 1.392(3) yes
C1 C6 1.384(3) yes
C1 C7 1.507(3) yes
C2 C3 1.369(4) yes
C2 H2 0.950 no
C3 C4 1.381(4) yes
C3 H3 0.950 no
C4 C5 1.365(4) yes
C4 H4 0.950 no
C5 C6 1.381(4) yes
C5 H5 0.950 no
C6 H6 0.950 no
C7 H7 0.950 no
C7 H8 0.950 no
C8 C9 1.484(3) yes
C9 H9 0.99(3) no
C9 H10 0.95(3) no

loop_
_geom_contact_atom_site_label_1
_geom_contact_atom_site_label_2
_geom_contact_distance
_geom_contact_site_symmetry_2
_geom_contact_publ_flag
O1 O1 4.482(3) 1_545 no
O1 O1 4.482(3) 1_565 no
O1 N1 2.264(2) 1_555 no
O1 N1 4.472(2) 3_545 no
O1 N1 4.199(2) 3_555 no
O1 C1 3.541(3) 1_555 no
O1 C1 4.495(3) 3_545 no
O1 C1 4.141(3) 3_555 no
O1 C2 3.500(3) 1_555 no
O1 C5 4.114(3) 3_545 no
O1 C6 3.867(3) 3_545 no
O1 C6 3.511(3) 3_555 no
O1 C7 2.765(3) 1_555 no
O1 C7 4.213(3) 1_565 no
O1 C7 3.804(3) 3_555 no
O1 C8 4.416(3) 1_545 no
O1 C9 3.962(3) 1_545 no
O1 C9 2.330(3) 1_555 no
O1 H2 2.880(3) 1_555 no
O1 H5 4.102(3) 3_545 no
O1 H6 3.666(3) 3_545 no
O1 H6 2.593(3) 3_555 no
O1 H7 3.570(3) 1_555 no
O1 H7 4.089(3) 1_565 no
O1 H7 3.008(3) 3_555 no
O1 H8 2.402(3) 1_555 no
O1 H8 3.514(3) 1_565 no
O1 H9 2.62(2) 1_555 no
O1 H10 3.04(3) 1_545 no
O1 H10 2.55(3) 1_555 no
N1 O1 2.264(2) 1_555 no
N1 N1 4.482(2) 1_545 no
N1 N1 4.482(2) 1_565 no
N1 C1 2.468(3) 1_555 no
N1 C2 3.265(3) 1_555 no
N1 C3 4.488(3) 1_555 no
N1 C6 3.351(3) 1_555 no
N1 C7 3.822(3) 1_565 no
N1 C8 4.173(3) 1_545 no
N1 C9 3.723(3) 1_545 no
N1 C9 2.440(3) 1_555 no
N1 H2 3.269(3) 1_555 no
N1 H6 3.426(3) 1_555 no
N1 H6 4.313(3) 3_555 no
N1 H7 1.987(3) 1_555 no
N1 H7 3.207(3) 1_565 no
N1 H8 1.983(3) 1_555 no
N1 H8 3.588(3) 1_565 no
N1 H9 3.04(3) 1_555 no
N1 H10 3.09(3) 1_545 no
N1 H10 3.03(3) 1_555 no
C1 O1 3.541(3) 1_555 no
C1 N1 2.468(3) 1_555 no
C1 C1 4.482(3) 1_545 no
C1 C1 4.482(3) 1_565 no
C1 C2 3.974(3) 1_545 no
C1 C3 3.648(4) 1_545 no
C1 C3 2.405(3) 1_555 no
C1 C4 3.861(4) 1_545 no
C1 C4 2.781(3) 1_555 no
C1 C5 4.352(4) 1_545 no
C1 C5 2.398(4) 1_555 no
C1 C7 3.929(3) 1_565 no
C1 C8 3.324(3) 1_555 no
C1 H2 4.255(3) 1_545 no
C1 H2 2.033(3) 1_555 no
C1 H3 3.746(3) 1_545 no
C1 H3 3.261(3) 1_555 no
C1 H4 4.087(3) 1_545 no
C1 H4 3.731(3) 1_555 no
C1 H5 3.254(4) 1_555 no
C1 H5 3.874(4) 3_545 no
C1 H6 2.033(3) 1_555 no
C1 H6 4.347(3) 3_555 no
C1 H7 2.023(3) 1_555 no
C1 H7 3.336(3) 1_565 no
C1 H8 2.023(3) 1_555 no
C1 H8 3.706(3) 1_565 no
C2 O1 3.500(3) 1_555 no
C2 N1 3.265(3) 1_555 no
C2 C1 3.974(3) 1_565 no
C2 C2 4.482(4) 1_545 no
C2 C2 4.482(4) 1_565 no
C2 C3 3.953(4) 1_545 no
C2 C4 4.368(4) 1_545 no
C2 C4 2.382(4) 1_555 no
C2 C5 2.737(4) 1_555 no
C2 C5 3.947(4) 3_545 no
C2 C5 4.031(4) 3_555 no
C2 C6 2.381(3) 1_555 no
C2 C6 4.468(4) 1_565 no
C2 C6 4.039(3) 3_555 no
C2 C7 2.527(3) 1_555 no
C2 C7 3.650(3) 1_565 no
C2 C8 3.649(3) 1_555 no
C2 H3 3.702(4) 1_545 no
C2 H3 2.020(4) 1_555 no
C2 H4 4.417(4) 1_545 no
C2 H4 3.240(4) 1_555 no
C2 H4 4.497(4) 3_545 no
C2 H5 3.687(4) 1_555 no
C2 H5 3.255(4) 3_545 no
C2 H5 3.395(4) 3_555 no
C2 H6 3.244(3) 1_555 no
C2 H6 3.414(3) 3_555 no
C2 H7 3.254(3) 1_555 no
C2 H7 3.377(3) 1_565 no
C2 H8 2.631(3) 1_555 no
C2 H8 3.215(3) 1_565 no
C3 N1 4.488(3) 1_555 no
C3 C1 2.405(3) 1_555 no
C3 C1 3.648(4) 1_565 no
C3 C2 3.953(4) 1_565 no
C3 C3 4.482(4) 1_545 no
C3 C3 4.482(4) 1_565 no
C3 C5 2.371(4) 1_555 no
C3 C5 4.478(4) 1_565 no
C3 C5 4.048(4) 3_555 no
C3 C6 2.753(4) 1_555 no
C3 C6 3.942(4) 1_565 no
C3 C6 4.498(4) 3_555 no
C3 C7 3.789(3) 1_555 no
C3 C7 3.868(3) 1_565 no
C3 H2 2.014(4) 1_555 no
C3 H2 4.207(4) 1_565 no
C3 H3 4.106(4) 1_545 no
C3 H4 4.413(4) 1_545 no
C3 H4 2.033(4) 1_555 no
C3 H5 3.228(4) 1_555 no
C3 H5 3.970(4) 3_545 no
C3 H5 3.218(4) 3_555 no
C3 H6 3.703(4) 1_555 no
C3 H6 4.193(4) 1_565 no
C3 H6 4.104(4) 3_555 no
C3 H7 4.405(4) 1_555 no
C3 H7 3.726(3) 1_565 no
C3 H8 3.967(4) 1_555 no
C3 H8 3.581(3) 1_565 no
C4 C1 2.781(3) 1_555 no
C4 C1 3.861(4) 1_565 no
C4 C2 2.382(4) 1_555 no
C4 C2 4.368(4) 1_565 no
C4 C4 4.482(4) 1_545 no
C4 C4 4.482(4) 1_565 no
C4 C5 3.992(4) 1_565 no
C4 C6 2.388(4) 1_555 no
C4 C6 3.649(4) 1_565 no
C4 C7 4.288(4) 1_555 no
C4 C7 4.318(4) 1_565 no
C4 H2 3.237(4) 1_555 no
C4 H3 2.030(4) 1_555 no
C4 H4 4.074(4) 1_545 no
C4 H5 2.008(4) 1_555 no
C4 H5 4.286(4) 1_565 no
C4 H5 4.442(4) 3_555 no
C4 H6 3.240(4) 1_555 no
C4 H6 3.744(4) 1_565 no
C4 H7 4.004(3) 1_565 no
C4 H8 4.321(4) 1_565 no
C5 C1 2.398(4) 1_555 no
C5 C1 4.352(4) 1_565 no
C5 C2 2.737(4) 1_555 no
C5 C3 4.478(4) 1_545 no
C5 C3 2.371(4) 1_555 no
C5 C4 3.992(4) 1_545 no
C5 C5 4.482(5) 1_545 no
C5 C5 4.482(5) 1_565 no
C5 C6 3.941(4) 1_565 no
C5 C7 3.783(4) 1_555 no
C5 H2 3.687(4) 1_555 no
C5 H3 3.229(4) 1_555 no
C5 H4 3.709(4) 1_545 no
C5 H4 2.018(4) 1_555 no
C5 H6 2.027(4) 1_555 no
C5 H6 3.693(4) 1_565 no
C5 H7 3.935(4) 1_555 no
C5 H7 3.953(4) 1_565 no
C5 H8 4.376(4) 1_555 no
C6 N1 3.351(3) 1_555 no
C6 C2 4.468(4) 1_545 no
C6 C2 2.381(3) 1_555 no
C6 C3 3.942(4) 1_545 no
C6 C3 2.753(4) 1_555 no
C6 C4 3.649(4) 1_545 no
C6 C4 2.388(4) 1_555 no
C6 C5 3.941(4) 1_545 no
C6 C6 4.482(4) 1_545 no
C6 C6 4.482(4) 1_565 no
C6 C7 2.513(3) 1_555 no
C6 C7 4.364(3) 1_565 no
C6 C8 4.425(3) 1_555 no
C6 H2 3.239(3) 1_555 no
C6 H3 4.189(4) 1_545 no
C6 H3 3.703(4) 1_555 no
C6 H4 3.709(4) 1_545 no
C6 H4 3.246(4) 1_555 no
C6 H5 4.181(4) 1_545 no
C6 H5 2.028(4) 1_555 no
C6 H6 4.110(4) 1_565 no
C6 H7 2.574(3) 1_555 no
C6 H7 3.638(3) 1_565 no
C6 H8 3.211(3) 1_555 no
C6 H8 4.417(3) 1_565 no
C7 O1 4.213(3) 1_545 no
C7 O1 2.765(3) 1_555 no
C7 N1 3.822(3) 1_545 no
C7 C1 3.929(3) 1_545 no
C7 C2 3.650(3) 1_545 no
C7 C2 2.527(3) 1_555 no
C7 C3 3.868(3) 1_545 no
C7 C3 3.789(3) 1_555 no
C7 C4 4.318(4) 1_545 no
C7 C4 4.288(4) 1_555 no
C7 C5 3.783(4) 1_555 no
C7 C6 4.364(3) 1_545 no
C7 C6 2.513(3) 1_555 no
C7 C7 4.482(3) 1_545 no
C7 C7 4.482(3) 1_565 no
C7 C8 3.733(3) 1_545 no
C7 C8 2.436(3) 1_555 no
C7 C9 3.837(3) 1_545 no
C7 C9 3.799(3) 1_555 no
C7 H2 3.771(3) 1_545 no
C7 H2 2.678(3) 1_555 no
C7 H3 4.138(3) 1_545 no
C7 H5 3.984(4) 3_545 no
C7 H6 2.670(3) 1_555 no
C7 H6 4.052(3) 3_545 no
C7 H6 4.436(3) 3_555 no
C7 H7 3.855(3) 1_565 no
C7 H8 4.179(3) 1_565 no
C7 H9 4.32(3) 1_555 no
C7 H10 3.35(3) 1_545 no
C7 H10 4.30(3) 1_555 no
C8 O1 4.416(3) 1_565 no
C8 N1 4.173(3) 1_565 no
C8 C1 3.324(3) 1_555 no
C8 C2 3.649(3) 1_555 no
C8 C6 4.425(3) 1_555 no
C8 C6 4.418(3) 3_555 no
C8 C7 2.436(3) 1_555 no
C8 C7 3.733(3) 1_565 no
C8 C8 4.482(3) 1_545 no
C8 C8 4.482(3) 1_565 no
C8 C9 3.818(3) 1_545 no
C8 H2 3.315(3) 1_555 no
C8 H6 3.482(3) 3_555 no
C8 H7 3.132(3) 1_555 no
C8 H7 3.418(3) 1_565 no
C8 H7 4.142(3) 3_555 no
C8 H8 2.496(3) 1_555 no
C8 H8 3.272(3) 1_565 no
C8 H9 2.03(2) 1_555 no
C8 H10 2.96(3) 1_545 no
C8 H10 1.99(3) 1_555 no
C9 O1 2.330(3) 1_555 no
C9 O1 3.962(3) 1_565 no
C9 N1 2.440(3) 1_555 no
C9 N1 3.723(3) 1_565 no
C9 C7 3.799(3) 1_555 no
C9 C7 3.837(3) 1_565 no
C9 C8 3.818(3) 1_565 no
C9 C9 4.482(4) 1_545 no
C9 C9 4.482(4) 1_565 no
C9 H6 4.193(3) 3_555 no
C9 H7 4.380(3) 1_555 no
C9 H7 3.653(3) 1_565 no
C9 H8 3.960(3) 1_555 no
C9 H8 3.527(3) 1_565 no
C9 H9 4.11(3) 1_565 no
C9 H10 3.67(3) 1_545 no
H2 O1 2.880(3) 1_555 no
H2 N1 3.269(3) 1_555 no
H2 C1 2.033(3) 1_555 no
H2 C1 4.255(3) 1_565 no
H2 C1 4.425(3) 3_555 no
H2 C3 4.207(4) 1_545 no
H2 C3 2.014(4) 1_555 no
H2 C4 3.237(4) 1_555 no
H2 C4 3.875(4) 3_545 no
H2 C5 3.687(4) 1_555 no
H2 C5 3.265(4) 3_545 no
H2 C5 3.382(4) 3_555 no
H2 C6 3.239(3) 1_555 no
H2 C6 3.990(4) 3_545 no
H2 C6 3.199(3) 3_555 no
H2 C7 2.678(3) 1_555 no
H2 C7 3.771(3) 1_565 no
H2 C8 3.315(3) 1_555 no
H3 C1 3.261(3) 1_555 no
H3 C1 3.746(3) 1_565 no
H3 C2 2.020(4) 1_555 no
H3 C2 3.702(4) 1_565 no
H3 C3 4.106(4) 1_565 no
H3 C4 2.030(4) 1_555 no
H3 C4 4.351(4) 3_555 no
H3 C5 3.229(4) 1_555 no
H3 C5 3.429(4) 3_555 no
H3 C6 3.703(4) 1_555 no
H3 C6 4.189(4) 1_565 no
H3 C6 4.116(4) 3_555 no
H3 C7 4.138(3) 1_565 no
H4 C1 3.731(3) 1_555 no
H4 C1 4.087(3) 1_565 no
H4 C2 3.240(4) 1_555 no
H4 C2 4.417(4) 1_565 no
H4 C3 2.033(4) 1_555 no
H4 C3 4.413(4) 1_565 no
H4 C4 4.074(4) 1_565 no
H4 C5 2.018(4) 1_555 no
H4 C5 3.709(4) 1_565 no
H4 C6 3.246(4) 1_555 no
H4 C6 3.709(4) 1_565 no
H5 C1 3.254(4) 1_555 no
H5 C2 3.687(4) 1_555 no
H5 C3 3.228(4) 1_555 no
H5 C4 4.286(4) 1_545 no
H5 C4 2.008(4) 1_555 no
H5 C6 2.028(4) 1_555 no
H5 C6 4.181(4) 1_565 no
H6 N1 3.426(3) 1_555 no
H6 C1 2.033(3) 1_555 no
H6 C2 3.244(3) 1_555 no
H6 C3 4.193(4) 1_545 no
H6 C3 3.703(4) 1_555 no
H6 C4 3.744(4) 1_545 no
H6 C4 3.240(4) 1_555 no
H6 C5 3.693(4) 1_545 no
H6 C5 2.027(4) 1_555 no
H6 C6 4.110(4) 1_545 no
H6 C7 2.670(3) 1_555 no
H7 O1 4.089(3) 1_545 no
H7 O1 3.570(3) 1_555 no
H7 N1 3.207(3) 1_545 no
H7 N1 1.987(3) 1_555 no
H7 C1 3.336(3) 1_545 no
H7 C1 2.023(3) 1_555 no
H7 C2 3.377(3) 1_545 no
H7 C2 3.254(3) 1_555 no
H7 C3 3.726(3) 1_545 no
H7 C3 4.405(4) 1_555 no
H7 C4 4.004(3) 1_545 no
H7 C5 3.953(4) 1_545 no
H7 C5 3.935(4) 1_555 no
H7 C6 3.638(3) 1_545 no
H7 C6 2.574(3) 1_555 no
H7 C7 3.855(3) 1_545 no
H7 C8 3.418(3) 1_545 no
H7 C8 3.132(3) 1_555 no
H7 C9 3.653(3) 1_545 no
H7 C9 4.380(3) 1_555 no
H8 O1 3.514(3) 1_545 no
H8 O1 2.402(3) 1_555 no
H8 N1 3.588(3) 1_545 no
H8 N1 1.983(3) 1_555 no
H8 C1 3.706(3) 1_545 no
H8 C1 2.023(3) 1_555 no
H8 C2 3.215(3) 1_545 no
H8 C2 2.631(3) 1_555 no
H8 C3 3.581(3) 1_545 no
H8 C3 3.967(4) 1_555 no
H8 C4 4.321(4) 1_545 no
H8 C5 4.376(4) 1_555 no
H8 C5 3.717(4) 3_545 no
H8 C6 4.417(3) 1_545 no
H8 C6 3.211(3) 1_555 no
H8 C6 3.651(3) 3_545 no
H8 C7 4.179(3) 1_545 no
H8 C8 3.272(3) 1_545 no
H8 C8 2.496(3) 1_555 no
H8 C9 3.527(3) 1_545 no
H8 C9 3.960(3) 1_555 no
H9 O1 2.62(2) 1_555 no
H9 N1 3.04(3) 1_555 no
H9 C7 4.32(3) 1_555 no
H9 C8 2.03(2) 1_555 no
H9 C9 4.11(3) 1_545 no
H10 O1 2.55(3) 1_555 no
H10 O1 3.04(3) 1_565 no
H10 N1 3.03(3) 1_555 no
H10 N1 3.09(3) 1_565 no
H10 N1 4.42(3) 3_555 no
H10 C7 4.30(3) 1_555 no
H10 C7 3.35(3) 1_565 no
H10 C8 1.99(3) 1_555 no
H10 C8 2.96(3) 1_565 no
H10 C9 3.67(3) 1_565 no

loop_
_geom_torsion_atom_site_label_1
_geom_torsion_atom_site_label_2
_geom_torsion_atom_site_label_3
_geom_torsion_atom_site_label_4
_geom_torsion
_geom_torsion_publ_flag
C8 N1 C7 C1 96.8(2) no
C8 N1 C7 H7 -142.7 no
C8 N1 C7 H8 -23.5 no
C7 N1 C8 O1 0.8(3) no
C7 N1 C8 C9 -179.9(2) no
C6 C1 C2 C3 0.4(3) no
C6 C1 C2 H2 -179.2 no
C7 C1 C2 C3 179.7(2) no
C7 C1 C2 H2 0.1 no
C2 C1 C6 C5 0.0(4) no
C2 C1 C6 H6 179.3 no
C7 C1 C6 C5 -179.3(2) no
C7 C1 C6 H6 0.0 no
C2 C1 C7 N1 -83.8(2) no
C2 C1 C7 H7 155.5 no
C2 C1 C7 H8 36.4 no
C6 C1 C7 N1 95.4(2) no
C6 C1 C7 H7 -25.2 no
C6 C1 C7 H8 -144.3 no
C1 C2 C3 C4 -0.4(4) no
C1 C2 C3 H3 179.3 no
H2 C2 C3 C4 179.2 no
H2 C2 C3 H3 -1.1 no
C2 C3 C4 C5 0.0(4) no
C2 C3 C4 H4 -179 no
H3 C3 C4 C5 -179.7 no
H3 C3 C4 H4 0.4 no
C3 C4 C5 C6 0.4(5) no
C3 C4 C5 H5 -179 no
H4 C4 C5 C6 -179.7 no
H4 C4 C5 H5 0.0 no
C4 C5 C6 C1 -0.4(4) no
C4 C5 C6 H6 -179.7 no
H5 C5 C6 C1 179 no
H5 C5 C6 H6 0.6 no
O1 C8 C9 H9 64 no
O1 C8 C9 H10 -59 no
N1 C8 C9 H9 -115 no
N1 C8 C9 H10 120 no

loop_
_cod_related_entry_id
_cod_related_entry_database
_cod_related_entry_code
1 ChemSpider 594176
